data_2216150
loop_
_publ_author_name
'Branko Kaitner'
'Vladimir Stilinovi\'c'

_publ_section_title
;
 Diisopropyl terephthalate
;
_journal_coeditor_code TK2202
_journal_issue 11
_journal_name_full 'Acta Crystallographica Section E'
_journal_page_first o4487
_journal_page_last o4487
_journal_paper_doi 10.1107/S1600536807051926
_journal_volume 63
_journal_year 2007
_chemical_formula_iupac 'C14 H18 O4'
_chemical_formula_moiety 'C14 H18 O4'
_chemical_formula_sum 'C14 H18 O4'
_chemical_formula_weight 250.28
_chemical_name_systematic
;
Diisopropyl terephthalate
;
_space_group_IT_number 14
_symmetry_cell_setting monoclinic
_symmetry_space_group_name_Hall '-P 2ybc'
_symmetry_space_group_name_H-M 'P 1 21/c 1'
_audit_creation_method 'WinGX routine CIF_UPDATE'
_cell_angle_alpha 90
_cell_angle_beta 150.03(2)
_cell_angle_gamma 90
_cell_formula_units_Z 2
_cell_length_a 9.208(3)
_cell_length_b 9.718(3)
_cell_length_c 15.844(5)
_cell_measurement_reflns_used 1344
_cell_measurement_temperature 298(2)
_cell_measurement_theta_max 52.0
_cell_measurement_theta_min 4.6
_cell_volume 708.2(6)
_computing_cell_refinement
;
CrysAlis RED (Oxford Diffraction, 2003)
;
_computing_data_collection
;
CrysAlis CCD (Oxford Diffraction, 2003)
;
_computing_data_reduction
;
CrysAlis RED (Oxford Diffraction, 2003)
;
_computing_molecular_graphics 'ORTEP-3 (Farrugia, 1997)'
_computing_publication_material
;
WinGX (Farrugia, 1999)
;
_computing_structure_refinement 'SHELXL97 (Sheldrick, 1997)'
_computing_structure_solution 'SHELXS97 (Sheldrick, 1997)'
_diffrn_ambient_temperature 295(2)
_diffrn_measured_fraction_theta_full 0.987
_diffrn_measured_fraction_theta_max 0.987
_diffrn_measurement_device_type
;
Oxford Diffraction Xcalibur CCD diffractometer
;
_diffrn_measurement_method \w
_diffrn_radiation_monochromator graphite
_diffrn_radiation_source 'fine-focus sealed tube'
_diffrn_radiation_type MoK\a
_diffrn_radiation_wavelength 0.71073
_diffrn_reflns_av_R_equivalents 0.055
_diffrn_reflns_limit_h_max 11
_diffrn_reflns_limit_h_min -11
_diffrn_reflns_limit_k_max 12
_diffrn_reflns_limit_k_min -7
_diffrn_reflns_limit_l_max 19
_diffrn_reflns_limit_l_min -20
_diffrn_reflns_number 3803
_diffrn_reflns_theta_full 27.0
_diffrn_reflns_theta_max 27.0
_diffrn_reflns_theta_min 4.9
_diffrn_standards_number 27
_exptl_absorpt_coefficient_mu 0.085
_exptl_absorpt_correction_type none
_exptl_crystal_colour colourless
_exptl_crystal_density_diffrn 1.174
_exptl_crystal_density_method 'not measured'
_exptl_crystal_description prismatic
_exptl_crystal_F_000 268
_exptl_crystal_size_max 0.75
_exptl_crystal_size_mid 0.49
_exptl_crystal_size_min 0.42
_refine_diff_density_max 0.28
_refine_diff_density_min -0.31
_refine_ls_extinction_method none
_refine_ls_goodness_of_fit_ref 1.07
_refine_ls_hydrogen_treatment constr
_refine_ls_matrix_type full
_refine_ls_number_parameters 84
_refine_ls_number_reflns 1521
_refine_ls_number_restraints 0
_refine_ls_restrained_S_all 1.07
_refine_ls_R_factor_gt 0.056
_refine_ls_shift/su_max 0
_refine_ls_structure_factor_coef Fsqd
_refine_ls_weighting_details 'calc w=1/[\s^2^(Fo^2^)+(0.0956P)^2^+0.1119P] where P=(Fo^2^+2Fc^2^)/3'
_refine_ls_weighting_scheme calc
_refine_ls_wR_factor_ref 0.17
_reflns_number_gt 1267
_reflns_number_total 1521
_reflns_threshold_expression I>2\s(I)
_cod_data_source_file tk2202.cif
_cod_data_source_block I
_cod_original_sg_symbol_H-M 'P 21/c'
_cod_database_code 2216150
_cod_database_fobs_code 2216150

loop_
_symmetry_equiv_pos_as_xyz
'x, y, z'
'-x, y+1/2, -z+1/2'
'-x, -y, -z'
'x, -y-1/2, z-1/2'

loop_
_atom_site_type_symbol
_atom_site_label
_atom_site_fract_x
_atom_site_fract_y
_atom_site_fract_z
_atom_site_U_iso_or_equiv
_atom_site_adp_type
_atom_site_calc_flag
_atom_site_refinement_flags
_atom_site_occupancy
O O2 0.6575(2) 0.08936(11) 0.44294(13) 0.0556(4) Uani d . 1
C C2 0.2478(3) -0.01186(14) 0.17469(18) 0.0427(4) Uani d . 1
C C3 0.2212(3) 0.09717(15) 0.10444(19) 0.0475(4) Uani d . 1
H H3 0.369 0.162 0.1743 0.057 Uiso calc R 1
C C1 0.0255(3) -0.10864(15) 0.06930(19) 0.0485(4) Uani d . 1
H H1 0.0429 -0.1813 0.1159 0.058 Uiso calc R 1
C C4 0.5081(3) -0.02752(14) 0.36151(18) 0.0458(4) Uani d . 1
O O1 0.5706(3) -0.13377(13) 0.42786(15) 0.0704(4) Uani d . 1
C C5 0.9128(3) 0.09072(19) 0.62716(19) 0.0574(5) Uani d . 1
H H5 0.8796 0.0288 0.6583 0.069 Uiso calc R 1
C C7 0.9347(4) 0.2370(2) 0.6695(3) 0.0728(6) Uani d . 1
H H7A 0.9438 0.2986 0.6268 0.109 Uiso calc R 1
H H7B 1.1071 0.247 0.7899 0.109 Uiso calc R 1
H H7C 0.7671 0.2584 0.6188 0.109 Uiso calc R 1
C C6 1.1736(4) 0.0427(3) 0.7094(3) 0.0848(7) Uani d . 1
H H6A 1.1394 -0.0487 0.6715 0.127 Uiso calc R 1
H H6B 1.3413 0.0425 0.8299 0.127 Uiso calc R 1
H H6C 1.2065 0.1037 0.6792 0.127 Uiso calc R 1

loop_
_atom_site_aniso_label
_atom_site_aniso_U_11
_atom_site_aniso_U_22
_atom_site_aniso_U_33
_atom_site_aniso_U_12
_atom_site_aniso_U_13
_atom_site_aniso_U_23
O2 0.0551(7) 0.0525(7) 0.0425(6) -0.0100(5) 0.0399(6) -0.0063(4)
C2 0.0446(7) 0.0404(7) 0.0419(8) 0.0014(5) 0.0373(7) 0.0001(5)
C3 0.0472(8) 0.0431(8) 0.0458(8) -0.0068(6) 0.0393(7) -0.0040(6)
C1 0.0539(8) 0.0425(7) 0.0474(8) -0.0043(6) 0.0437(8) -0.0004(6)
C4 0.0456(7) 0.0447(8) 0.0427(8) -0.0007(6) 0.0377(7) -0.0006(6)
O1 0.0657(8) 0.0545(7) 0.0485(7) -0.0020(5) 0.0434(7) 0.0057(5)
C5 0.0510(9) 0.0657(11) 0.0421(9) -0.0100(7) 0.0384(8) -0.0054(7)
C7 0.0743(12) 0.0767(13) 0.0617(11) -0.0183(10) 0.0581(11) -0.0197(9)
C6 0.0573(11) 0.0934(16) 0.0656(12) 0.0003(10) 0.0478(11) -0.0053(11)

loop_
_atom_type_symbol
_atom_type_description
_atom_type_scat_dispersion_real
_atom_type_scat_dispersion_imag
_atom_type_scat_source
C C 0.0033 0.0016 'International Tables Vol C Tables 4.2.6.8 and 6.1.1.4'
H H 0 0 'International Tables Vol C Tables 4.2.6.8 and 6.1.1.4'
O O 0.0106 0.006 'International Tables Vol C Tables 4.2.6.8 and 6.1.1.4'

loop_
_geom_angle_atom_site_label_1
_geom_angle_atom_site_label_2
_geom_angle_atom_site_label_3
_geom_angle_site_symmetry_1
_geom_angle
C4 O2 C5 . 117.70(12)
C1 C2 C3 . 119.73(14)
C1 C2 C4 . 118.34(13)
C3 C2 C4 . 121.92(13)
C1 C3 C2 3 119.93(13)
C1 C3 H3 3 120
C2 C3 H3 . 120
C3 C1 C2 3 120.34(14)
C3 C1 H1 3 119.8
C2 C1 H1 . 119.8
O1 C4 O2 . 125.00(15)
O1 C4 C2 . 123.28(13)
O2 C4 C2 . 111.72(12)
O2 C5 C6 . 108.93(16)
O2 C5 C7 . 105.04(14)
C6 C5 C7 . 114.16(17)
O2 C5 H5 . 109.5
C6 C5 H5 . 109.5
C7 C5 H5 . 109.5
C5 C7 H7A . 109.5
C5 C7 H7B . 109.5
H7A C7 H7B . 109.5
C5 C7 H7C . 109.5
H7A C7 H7C . 109.5
H7B C7 H7C . 109.5
C5 C6 H6A . 109.5
C5 C6 H6B . 109.5
H6A C6 H6B . 109.5
C5 C6 H6C . 109.5
H6A C6 H6C . 109.5
H6B C6 H6C . 109.5

loop_
_geom_bond_atom_site_label_1
_geom_bond_atom_site_label_2
_geom_bond_distance
O2 C4 1.3311(18)
O2 C5 1.469(2)
C2 C1 1.393(2)
C2 C3 1.396(2)
C2 C4 1.496(2)
C3 H3 0.93
C1 H1 0.93
C4 O1 1.2058(19)
C5 C6 1.504(3)
C5 C7 1.509(3)
C5 H5 0.98
C7 H7A 0.96
C7 H7B 0.96
C7 H7C 0.96
C6 H6A 0.96
C6 H6B 0.96
C6 H6C 0.96

loop_
_geom_hbond_atom_site_label_D
_geom_hbond_atom_site_label_H
_geom_hbond_atom_site_label_A
_geom_hbond_site_symmetry_A
_geom_hbond_distance_DH
_geom_hbond_distance_HA
_geom_hbond_distance_DA
_geom_hbond_angle_DHA
_geom_hbond_publ_flag
C3 H3 O1 2_655 0.93 2.90 3.532(4) 126 yes
C1 H1 O1 4_455 0.93 2.93 3.546(3) 125 yes
C7 H7B O1 2_756 0.96 2.67 3.560(4) 153 yes

loop_
_cod_related_entry_id
_cod_related_entry_database
_cod_related_entry_code
1 ChemSpider 174579
